data_7129679
loop_
_publ_author_name
'Lips, Felicitas'
'Helmer, Joschua'
'Pakkanen, Olli J.'
'Gendy, Chris'
'Hepp, Alexander'
'Tuononen, Heikki M.'

_publ_section_title
;
 Tetracyclic silaheterocycle formed through a pericyclic reaction cascade
 including a two-fold intramolecular C--C bond activation
;
_journal_name_full 'Chemical Communications'
_journal_paper_doi 10.1039/D2CC00298A
_journal_year 2022
_chemical_formula_sum 'C45 H78 Br N3 Si6'
_chemical_formula_weight 909.55
_space_group_crystal_system monoclinic
_space_group_IT_number 15
_space_group_name_Hall '-C 2yc'
_space_group_name_H-M_alt 'C 1 2/c 1'
_atom_sites_solution_hydrogens geom
_audit_creation_method SHELXL-2016/6
_audit_update_record
;
2021-10-26 deposited with the CCDC.	2022-02-07 downloaded from the CCDC.
;
_cell_angle_alpha 90
_cell_angle_beta 117.158(2)
_cell_angle_gamma 90
_cell_formula_units_Z 8
_cell_length_a 43.0170(13)
_cell_length_b 13.5024(4)
_cell_length_c 20.2693(7)
_cell_measurement_reflns_used 9952
_cell_measurement_temperature 150(2)
_cell_measurement_theta_max 26.57
_cell_measurement_theta_min 2.56
_cell_volume 10475.1(6)
_computing_cell_refinement 'Bruker SAINT'
_computing_data_collection 'Bruker APEX2'
_computing_data_reduction 'Bruker SAINT'
_computing_molecular_graphics 'Bruker SHELXTL'
_computing_publication_material 'Bruker SHELXTL'
_computing_structure_refinement 'SHELXL-2016/6 (Sheldrick, 2016)'
_computing_structure_solution 'SHELXT 2014/5 (Sheldrick, 2014)'
_diffrn_ambient_temperature 150(2)
_diffrn_measured_fraction_theta_full 0.999
_diffrn_measured_fraction_theta_max 0.990
_diffrn_measurement_device_type 'Bruker APEX-II CCD'
_diffrn_measurement_method '\f and \w scans'
_diffrn_radiation_type MoK\a
_diffrn_radiation_wavelength 0.71073
_diffrn_reflns_av_R_equivalents 0.0679
_diffrn_reflns_av_unetI/netI 0.0487
_diffrn_reflns_Laue_measured_fraction_full 0.999
_diffrn_reflns_Laue_measured_fraction_max 0.990
_diffrn_reflns_limit_h_max 55
_diffrn_reflns_limit_h_min -55
_diffrn_reflns_limit_k_max 17
_diffrn_reflns_limit_k_min -17
_diffrn_reflns_limit_l_max 26
_diffrn_reflns_limit_l_min -26
_diffrn_reflns_number 67843
_diffrn_reflns_point_group_measured_fraction_full 0.999
_diffrn_reflns_point_group_measured_fraction_max 0.990
_diffrn_reflns_theta_full 25.242
_diffrn_reflns_theta_max 27.440
_diffrn_reflns_theta_min 1.599
_exptl_absorpt_coefficient_mu 0.953
_exptl_absorpt_correction_T_max 0.7455
_exptl_absorpt_correction_T_min 0.6413
_exptl_absorpt_correction_type multi-scan
_exptl_absorpt_process_details SADABS
_exptl_crystal_colour orange
_exptl_crystal_density_diffrn 1.153
_exptl_crystal_description plate
_exptl_crystal_F_000 3904
_exptl_crystal_size_max 0.619
_exptl_crystal_size_mid 0.403
_exptl_crystal_size_min 0.370
_refine_diff_density_max 0.920
_refine_diff_density_min -0.338
_refine_diff_density_rms 0.096
_refine_ls_extinction_method none
_refine_ls_goodness_of_fit_ref 1.042
_refine_ls_hydrogen_treatment constr
_refine_ls_matrix_type full
_refine_ls_number_parameters 517
_refine_ls_number_reflns 11861
_refine_ls_number_restraints 0
_refine_ls_restrained_S_all 1.042
_refine_ls_R_factor_all 0.0785
_refine_ls_R_factor_gt 0.0541
_refine_ls_shift/su_max 0.000
_refine_ls_shift/su_mean 0.000
_refine_ls_structure_factor_coef Fsqd
_refine_ls_weighting_details 'w=1/[\s^2^(Fo^2^)+(0.0844P)^2^+8.3748P] where P=(Fo^2^+2Fc^2^)/3'
_refine_ls_weighting_scheme calc
_refine_ls_wR_factor_gt 0.1390
_refine_ls_wR_factor_ref 0.1540
_reflns_Friedel_coverage 0.000
_reflns_number_gt 8618
_reflns_number_total 11861
_reflns_threshold_expression 'I > 2\s(I)'
_cod_data_source_file d2cc00298a3.cif
_cod_data_source_block jh010621m1_a
_cod_original_sg_symbol_H-M 'C 2/c'
_cod_database_code 7129679
_shelx_shelxl_version_number 2016/6
_shelx_space_group_comment
;
The symmetry employed for this shelxl refinement is uniquely defined
by the following loop, which should always be used as a source of
symmetry information in preference to the above space-group names.
They are only intended as comments.
;

loop_
_space_group_symop_operation_xyz
'x, y, z'
'-x, y, -z+1/2'
'x+1/2, y+1/2, z'
'-x+1/2, y+1/2, -z+1/2'
'-x, -y, -z'
'x, -y, z-1/2'
'-x+1/2, -y+1/2, -z'
'x+1/2, -y+1/2, z-1/2'

loop_
_atom_site_label
_atom_site_type_symbol
_atom_site_fract_x
_atom_site_fract_y
_atom_site_fract_z
_atom_site_U_iso_or_equiv
_atom_site_adp_type
_atom_site_occupancy
_atom_site_site_symmetry_order
_atom_site_calc_flag
_atom_site_refinement_flags_posn
_atom_site_refinement_flags_adp
_atom_site_refinement_flags_occupancy
_atom_site_disorder_assembly
_atom_site_disorder_group
Br1 Br 0.61039(2) 0.49003(2) 0.72348(2) 0.04769(12) Uani 1 1 d . . . . .
Si1 Si 0.63602(2) 0.59366(5) 0.67550(4) 0.02818(17) Uani 1 1 d . . . . .
Si2 Si 0.61690(2) 0.75343(5) 0.65620(4) 0.02974(17) Uani 1 1 d . . . . .
Si3 Si 0.59903(2) 0.65775(5) 0.56215(4) 0.02870(17) Uani 1 1 d . . . . .
Si4 Si 0.70922(2) 0.60315(6) 0.68690(4) 0.03217(18) Uani 1 1 d . . . . .
Si5 Si 0.60829(2) 0.97751(6) 0.63976(5) 0.03431(18) Uani 1 1 d . . . . .
Si6 Si 0.57008(2) 0.52054(6) 0.42882(5) 0.0378(2) Uani 1 1 d . . . . .
N1 N 0.67790(6) 0.54782(16) 0.70939(12) 0.0302(5) Uani 1 1 d . . . . .
N2 N 0.61409(6) 0.86720(16) 0.69049(13) 0.0317(5) Uani 1 1 d . . . . .
N3 N 0.57661(6) 0.63938(16) 0.46852(12) 0.0294(5) Uani 1 1 d . . . . .
C1 C 0.68925(7) 0.4589(2) 0.75480(17) 0.0353(6) Uani 1 1 d . . . . .
C2 C 0.68318(8) 0.3658(2) 0.72130(19) 0.0410(7) Uani 1 1 d . . . . .
C3 C 0.69455(9) 0.2828(3) 0.7671(2) 0.0527(9) Uani 1 1 d . . . . .
H3 H 0.690299 0.218864 0.745160 0.063 Uiso 1 1 calc R U . . .
C4 C 0.71145(10) 0.2906(3) 0.8418(2) 0.0625(11) Uani 1 1 d . . . . .
H4 H 0.719098 0.232785 0.871704 0.075 Uiso 1 1 calc R U . . .
C5 C 0.71750(9) 0.3825(3) 0.8742(2) 0.0574(10) Uani 1 1 d . . . . .
H5 H 0.729546 0.387448 0.926763 0.069 Uiso 1 1 calc R U . . .
C6 C 0.70643(8) 0.4685(3) 0.83217(18) 0.0461(8) Uani 1 1 d . . . . .
C7 C 0.66522(9) 0.3517(2) 0.6383(2) 0.0460(8) Uani 1 1 d . . . . .
H7 H 0.658472 0.418751 0.615151 0.055 Uiso 1 1 calc R U . . .
C8 C 0.68922(11) 0.3051(3) 0.6103(2) 0.0643(10) Uani 1 1 d . . . . .
H8A H 0.710639 0.344467 0.627272 0.096 Uiso 1 1 calc R U . . .
H8B H 0.677315 0.303334 0.555962 0.096 Uiso 1 1 calc R U . . .
H8C H 0.695156 0.237482 0.629586 0.096 Uiso 1 1 calc R U . . .
C9 C 0.63184(10) 0.2906(3) 0.6121(2) 0.0615(10) Uani 1 1 d . . . . .
H9A H 0.637758 0.222874 0.631070 0.092 Uiso 1 1 calc R U . . .
H9B H 0.619757 0.289305 0.557776 0.092 Uiso 1 1 calc R U . . .
H9C H 0.616569 0.320505 0.630618 0.092 Uiso 1 1 calc R U . . .
C10 C 0.71223(10) 0.5676(3) 0.87082(18) 0.0549(9) Uani 1 1 d . . . . .
H10 H 0.705560 0.620104 0.831929 0.066 Uiso 1 1 calc R U . . .
C11 C 0.74986(13) 0.5851(5) 0.9261(3) 0.1005(17) Uani 1 1 d . . . . .
H11A H 0.755970 0.542775 0.969592 0.151 Uiso 1 1 calc R U . . .
H11B H 0.753047 0.654730 0.941438 0.151 Uiso 1 1 calc R U . . .
H11C H 0.764992 0.569145 0.903266 0.151 Uiso 1 1 calc R U . . .
C12 C 0.68826(15) 0.5787(4) 0.9074(3) 0.0887(15) Uani 1 1 d . . . . .
H12A H 0.692045 0.523121 0.941369 0.133 Uiso 1 1 calc R U . . .
H12B H 0.663853 0.579027 0.869195 0.133 Uiso 1 1 calc R U . . .
H12C H 0.693523 0.641019 0.935211 0.133 Uiso 1 1 calc R U . . .
C13 C 0.69694(9) 0.5896(3) 0.58707(18) 0.0470(8) Uani 1 1 d . . . . .
H13A H 0.696223 0.519113 0.574814 0.071 Uiso 1 1 calc R U . . .
H13B H 0.714240 0.623298 0.576159 0.071 Uiso 1 1 calc R U . . .
H13C H 0.673872 0.619075 0.557431 0.071 Uiso 1 1 calc R U . . .
C14 C 0.71470(9) 0.7372(2) 0.7104(2) 0.0481(8) Uani 1 1 d . . . . .
H14A H 0.692278 0.771132 0.682994 0.072 Uiso 1 1 calc R U . . .
H14B H 0.731970 0.765593 0.696893 0.072 Uiso 1 1 calc R U . . .
H14C H 0.722750 0.745410 0.763789 0.072 Uiso 1 1 calc R U . . .
C15 C 0.75154(8) 0.5388(3) 0.7396(2) 0.0497(8) Uani 1 1 d . . . . .
H15A H 0.759095 0.545859 0.792827 0.075 Uiso 1 1 calc R U . . .
H15B H 0.769110 0.568112 0.727320 0.075 Uiso 1 1 calc R U . . .
H15C H 0.748799 0.468392 0.726349 0.075 Uiso 1 1 calc R U . . .
C16 C 0.61139(8) 0.8665(2) 0.75948(16) 0.0346(6) Uani 1 1 d . . . . .
C17 C 0.64053(8) 0.8935(2) 0.82583(17) 0.0417(7) Uani 1 1 d . . . . .
C18 C 0.63727(10) 0.8915(3) 0.89071(18) 0.0507(8) Uani 1 1 d . . . . .
H18 H 0.656735 0.909466 0.936076 0.061 Uiso 1 1 calc R U . . .
C19 C 0.60661(11) 0.8643(3) 0.8911(2) 0.0561(9) Uani 1 1 d . . . . .
H19 H 0.605018 0.863520 0.936314 0.067 Uiso 1 1 calc R U . . .
C20 C 0.57821(10) 0.8381(3) 0.82588(19) 0.0501(8) Uani 1 1 d . . . . .
H20 H 0.557069 0.819357 0.826515 0.060 Uiso 1 1 calc R U . . .
C21 C 0.57992(8) 0.8387(2) 0.75902(17) 0.0384(7) Uani 1 1 d . . . . .
C22 C 0.67532(8) 0.9218(3) 0.82930(18) 0.0471(8) Uani 1 1 d . . . . .
H22 H 0.671970 0.926516 0.777225 0.057 Uiso 1 1 calc R U . . .
C23 C 0.68889(10) 1.0200(3) 0.8661(2) 0.0613(10) Uani 1 1 d . . . . .
H23A H 0.672380 1.072329 0.837940 0.092 Uiso 1 1 calc R U . . .
H23B H 0.711613 1.033262 0.867697 0.092 Uiso 1 1 calc R U . . .
H23C H 0.691521 1.018321 0.916755 0.092 Uiso 1 1 calc R U . . .
C24 C 0.70212(10) 0.8406(3) 0.8683(2) 0.0659(11) Uani 1 1 d . . . . .
H24A H 0.705210 0.832366 0.918938 0.099 Uiso 1 1 calc R U . . .
H24B H 0.724478 0.858989 0.869813 0.099 Uiso 1 1 calc R U . . .
H24C H 0.693891 0.778190 0.841082 0.099 Uiso 1 1 calc R U . . .
C25 C 0.54762(8) 0.8096(2) 0.68836(18) 0.0414(7) Uani 1 1 d . . . . .
H25 H 0.554445 0.807672 0.647362 0.050 Uiso 1 1 calc R U . . .
C26 C 0.53426(10) 0.7071(3) 0.6938(2) 0.0583(9) Uani 1 1 d . . . . .
H26A H 0.552820 0.658200 0.704814 0.088 Uiso 1 1 calc R U . . .
H26B H 0.514093 0.690400 0.646662 0.088 Uiso 1 1 calc R U . . .
H26C H 0.527263 0.706633 0.733571 0.088 Uiso 1 1 calc R U . . .
C27 C 0.51913(9) 0.8879(3) 0.6682(2) 0.0578(9) Uani 1 1 d . . . . .
H27A H 0.499301 0.870910 0.620581 0.087 Uiso 1 1 calc R U . . .
H27B H 0.528404 0.952719 0.664385 0.087 Uiso 1 1 calc R U . . .
H27C H 0.511373 0.890224 0.706764 0.087 Uiso 1 1 calc R U . . .
C28 C 0.64820(10) 1.0017(2) 0.6288(2) 0.0517(9) Uani 1 1 d . . . . .
H28A H 0.667695 1.017526 0.677163 0.078 Uiso 1 1 calc R U . . .
H28B H 0.643979 1.057658 0.594915 0.078 Uiso 1 1 calc R U . . .
H28C H 0.653974 0.942713 0.608385 0.078 Uiso 1 1 calc R U . . .
C29 C 0.59966(10) 1.0783(2) 0.6907(2) 0.0528(9) Uani 1 1 d . . . . .
H29A H 0.580383 1.059173 0.701168 0.079 Uiso 1 1 calc R U . . .
H29B H 0.593352 1.138637 0.660518 0.079 Uiso 1 1 calc R U . . .
H29C H 0.620677 1.090544 0.737436 0.079 Uiso 1 1 calc R U . . .
C30 C 0.57081(10) 0.9658(2) 0.54640(19) 0.0515(8) Uani 1 1 d . . . . .
H30A H 0.574880 0.910317 0.520110 0.077 Uiso 1 1 calc R U . . .
H30B H 0.568264 1.027121 0.518537 0.077 Uiso 1 1 calc R U . . .
H30C H 0.549442 0.953687 0.551073 0.077 Uiso 1 1 calc R U . . .
C31 C 0.56467(7) 0.72857(19) 0.42391(14) 0.0311(6) Uani 1 1 d . . . . .
C32 C 0.53029(8) 0.7615(2) 0.39983(16) 0.0371(6) Uani 1 1 d . . . . .
C33 C 0.52013(9) 0.8478(2) 0.35792(18) 0.0458(8) Uani 1 1 d . . . . .
H33 H 0.496890 0.871086 0.340871 0.055 Uiso 1 1 calc R U . . .
C34 C 0.54259(10) 0.9001(2) 0.34052(19) 0.0506(8) Uani 1 1 d . . . . .
H34 H 0.534993 0.959317 0.312324 0.061 Uiso 1 1 calc R U . . .
C35 C 0.57601(9) 0.8670(2) 0.36377(18) 0.0453(8) Uani 1 1 d . . . . .
H35 H 0.591455 0.903812 0.351403 0.054 Uiso 1 1 calc R U . . .
C36 C 0.58793(8) 0.7799(2) 0.40549(16) 0.0357(6) Uani 1 1 d . . . . .
C37 C 0.50424(8) 0.7099(2) 0.41885(19) 0.0451(8) Uani 1 1 d . . . . .
H37 H 0.514348 0.644149 0.440931 0.054 Uiso 1 1 calc R U . . .
C38 C 0.46955(10) 0.6909(4) 0.3516(2) 0.0731(12) Uani 1 1 d . . . . .
H38A H 0.458060 0.754262 0.331069 0.110 Uiso 1 1 calc R U . . .
H38B H 0.454626 0.651145 0.366123 0.110 Uiso 1 1 calc R U . . .
H38C H 0.473512 0.655165 0.314030 0.110 Uiso 1 1 calc R U . . .
C39 C 0.49892(10) 0.7673(3) 0.4762(2) 0.0610(10) Uani 1 1 d . . . . .
H39A H 0.521226 0.773340 0.521181 0.092 Uiso 1 1 calc R U . . .
H39B H 0.482030 0.732679 0.487899 0.092 Uiso 1 1 calc R U . . .
H39C H 0.490019 0.833487 0.456953 0.092 Uiso 1 1 calc R U . . .
C40 C 0.62434(8) 0.7444(2) 0.42602(18) 0.0415(7) Uani 1 1 d . . . . .
H40 H 0.628241 0.682918 0.456278 0.050 Uiso 1 1 calc R U . . .
C41 C 0.65199(9) 0.8186(3) 0.4735(2) 0.0576(9) Uani 1 1 d . . . . .
H41A H 0.648219 0.881225 0.446396 0.086 Uiso 1 1 calc R U . . .
H41B H 0.675192 0.792629 0.485030 0.086 Uiso 1 1 calc R U . . .
H41C H 0.650441 0.829988 0.519620 0.086 Uiso 1 1 calc R U . . .
C42 C 0.62795(11) 0.7162(3) 0.3570(2) 0.0651(11) Uani 1 1 d . . . . .
H42A H 0.609574 0.668826 0.327391 0.098 Uiso 1 1 calc R U . . .
H42B H 0.650885 0.685923 0.371769 0.098 Uiso 1 1 calc R U . . .
H42C H 0.625694 0.775649 0.327405 0.098 Uiso 1 1 calc R U . . .
C43 C 0.61199(9) 0.4660(2) 0.4414(2) 0.0499(8) Uani 1 1 d . . . . .
H43A H 0.620960 0.503926 0.412520 0.075 Uiso 1 1 calc R U . . .
H43B H 0.608173 0.397070 0.424295 0.075 Uiso 1 1 calc R U . . .
H43C H 0.628972 0.468052 0.493995 0.075 Uiso 1 1 calc R U . . .
C44 C 0.55115(10) 0.4417(3) 0.4761(2) 0.0609(10) Uani 1 1 d . . . . .
H44A H 0.565370 0.447347 0.529947 0.091 Uiso 1 1 calc R U . . .
H44B H 0.550822 0.372605 0.461081 0.091 Uiso 1 1 calc R U . . .
H44C H 0.527245 0.463502 0.462435 0.091 Uiso 1 1 calc R U . . .
C45 C 0.54071(12) 0.5315(3) 0.3289(2) 0.0709(12) Uani 1 1 d . . . . .
H45A H 0.517767 0.554935 0.321391 0.106 Uiso 1 1 calc R U . . .
H45B H 0.538171 0.466618 0.305270 0.106 Uiso 1 1 calc R U . . .
H45C H 0.550542 0.578730 0.306748 0.106 Uiso 1 1 calc R U . . .

loop_
_atom_site_aniso_label
_atom_site_aniso_U_11
_atom_site_aniso_U_22
_atom_site_aniso_U_33
_atom_site_aniso_U_23
_atom_site_aniso_U_13
_atom_site_aniso_U_12
Br1 0.04256(19) 0.0480(2) 0.0599(2) 0.02078(15) 0.02977(17) 0.00505(13)
Si1 0.0281(4) 0.0284(4) 0.0292(4) 0.0036(3) 0.0141(3) 0.0023(3)
Si2 0.0316(4) 0.0286(4) 0.0279(4) -0.0006(3) 0.0127(3) 0.0038(3)
Si3 0.0311(4) 0.0271(4) 0.0262(4) 0.0009(3) 0.0116(3) 0.0020(3)
Si4 0.0279(4) 0.0324(4) 0.0361(4) 0.0017(3) 0.0145(3) -0.0001(3)
Si5 0.0408(4) 0.0284(4) 0.0373(4) -0.0024(3) 0.0209(4) -0.0004(3)
Si6 0.0399(5) 0.0294(4) 0.0339(4) -0.0042(3) 0.0081(4) -0.0008(3)
N1 0.0294(12) 0.0280(11) 0.0305(12) 0.0051(9) 0.0115(10) 0.0032(9)
N2 0.0368(13) 0.0292(11) 0.0310(12) -0.0021(9) 0.0171(11) 0.0020(9)
N3 0.0328(12) 0.0278(11) 0.0265(11) 0.0028(9) 0.0125(10) 0.0006(9)
C1 0.0270(14) 0.0378(15) 0.0428(17) 0.0127(13) 0.0173(13) 0.0059(11)
C2 0.0353(16) 0.0338(15) 0.057(2) 0.0112(14) 0.0240(15) 0.0075(12)
C3 0.0472(19) 0.0396(17) 0.079(3) 0.0194(17) 0.035(2) 0.0134(14)
C4 0.051(2) 0.060(2) 0.080(3) 0.040(2) 0.033(2) 0.0216(18)
C5 0.045(2) 0.075(3) 0.048(2) 0.0302(19) 0.0180(17) 0.0119(17)
C6 0.0375(17) 0.059(2) 0.0413(18) 0.0153(15) 0.0178(15) 0.0044(14)
C7 0.0483(19) 0.0290(15) 0.058(2) 0.0001(14) 0.0224(17) 0.0026(13)
C8 0.070(3) 0.055(2) 0.074(3) -0.007(2) 0.038(2) 0.0053(18)
C9 0.057(2) 0.0358(18) 0.083(3) -0.0022(18) 0.024(2) -0.0003(15)
C10 0.057(2) 0.070(2) 0.0305(16) 0.0076(16) 0.0139(16) -0.0066(18)
C11 0.079(3) 0.121(4) 0.065(3) -0.020(3) 0.001(3) -0.018(3)
C12 0.121(4) 0.092(4) 0.079(3) -0.002(3) 0.068(3) -0.007(3)
C13 0.0456(18) 0.058(2) 0.0423(18) 0.0027(15) 0.0244(16) -0.0040(15)
C14 0.0475(19) 0.0372(16) 0.065(2) -0.0070(15) 0.0309(18) -0.0090(13)
C15 0.0295(16) 0.057(2) 0.059(2) 0.0127(17) 0.0172(16) 0.0046(14)
C16 0.0441(16) 0.0301(14) 0.0334(15) -0.0012(11) 0.0209(14) 0.0040(11)
C17 0.0502(18) 0.0412(16) 0.0336(16) -0.0045(13) 0.0191(15) 0.0030(13)
C18 0.061(2) 0.054(2) 0.0338(17) -0.0041(15) 0.0191(17) 0.0021(16)
C19 0.080(3) 0.063(2) 0.0384(18) -0.0027(16) 0.038(2) 0.0001(19)
C20 0.064(2) 0.0512(19) 0.050(2) -0.0016(16) 0.0389(19) -0.0010(16)
C21 0.0485(18) 0.0335(15) 0.0391(16) -0.0018(12) 0.0251(15) 0.0027(12)
C22 0.0431(18) 0.061(2) 0.0338(16) -0.0117(15) 0.0145(15) -0.0042(15)
C23 0.053(2) 0.060(2) 0.067(3) -0.0136(19) 0.024(2) -0.0064(17)
C24 0.060(2) 0.069(3) 0.061(2) -0.020(2) 0.020(2) 0.0072(19)
C25 0.0406(17) 0.0453(17) 0.0455(18) -0.0022(14) 0.0259(15) 0.0009(13)
C26 0.057(2) 0.053(2) 0.070(3) -0.0063(18) 0.033(2) -0.0108(17)
C27 0.049(2) 0.066(2) 0.064(2) 0.0023(19) 0.0298(19) 0.0157(17)
C28 0.056(2) 0.0410(18) 0.070(2) 0.0001(16) 0.038(2) -0.0022(14)
C29 0.073(2) 0.0375(17) 0.057(2) -0.0029(15) 0.037(2) 0.0069(15)
C30 0.059(2) 0.0404(17) 0.0446(19) 0.0076(15) 0.0148(17) -0.0002(15)
C31 0.0392(15) 0.0291(13) 0.0229(13) 0.0012(10) 0.0124(12) 0.0017(11)
C32 0.0364(15) 0.0370(15) 0.0319(15) -0.0013(12) 0.0103(13) 0.0023(12)
C33 0.0430(18) 0.0451(18) 0.0404(18) 0.0093(14) 0.0114(15) 0.0113(14)
C34 0.068(2) 0.0399(17) 0.0454(19) 0.0170(15) 0.0269(18) 0.0167(16)
C35 0.063(2) 0.0377(16) 0.0423(18) 0.0099(13) 0.0303(17) 0.0012(14)
C36 0.0472(17) 0.0330(14) 0.0293(14) 0.0005(11) 0.0196(13) 0.0024(12)
C37 0.0323(16) 0.0389(16) 0.057(2) 0.0024(15) 0.0145(15) 0.0005(12)
C38 0.043(2) 0.089(3) 0.075(3) -0.031(2) 0.016(2) -0.011(2)
C39 0.056(2) 0.075(3) 0.057(2) -0.0063(19) 0.0293(19) -0.0216(19)
C40 0.0465(18) 0.0370(16) 0.0506(19) 0.0073(13) 0.0304(16) 0.0036(13)
C41 0.052(2) 0.056(2) 0.067(2) 0.0051(18) 0.029(2) -0.0057(16)
C42 0.079(3) 0.070(3) 0.069(3) 0.002(2) 0.054(2) 0.013(2)
C43 0.056(2) 0.0400(17) 0.053(2) -0.0063(15) 0.0245(18) 0.0048(15)
C44 0.065(2) 0.0356(18) 0.082(3) -0.0016(18) 0.034(2) -0.0105(16)
C45 0.077(3) 0.062(2) 0.042(2) -0.0172(18) -0.001(2) 0.015(2)

loop_
_atom_type_symbol
_atom_type_description
_atom_type_scat_dispersion_real
_atom_type_scat_dispersion_imag
_atom_type_scat_source
C C 0.0033 0.0016 'International Tables Vol C Tables 4.2.6.8 and 6.1.1.4'
H H 0.0000 0.0000 'International Tables Vol C Tables 4.2.6.8 and 6.1.1.4'
N N 0.0061 0.0033 'International Tables Vol C Tables 4.2.6.8 and 6.1.1.4'
Si Si 0.0817 0.0704 'International Tables Vol C Tables 4.2.6.8 and 6.1.1.4'
Br Br -0.2901 2.4595 'International Tables Vol C Tables 4.2.6.8 and 6.1.1.4'

loop_
_geom_angle_atom_site_label_1
_geom_angle_atom_site_label_2
_geom_angle_atom_site_label_3
_geom_angle
_geom_angle_site_symmetry_1
_geom_angle_site_symmetry_3
_geom_angle_publ_flag
N1 Si1 Br1 103.46(8) . . ?
N1 Si1 Si2 129.67(8) . . ?
Br1 Si1 Si2 116.86(4) . . ?
N1 Si1 Si3 131.16(9) . . ?
Br1 Si1 Si3 114.51(4) . . ?
Si2 Si1 Si3 55.78(3) . . ?
N2 Si2 Si3 147.33(9) . . ?
N2 Si2 Si1 150.04(9) . . ?
Si3 Si2 Si1 62.28(3) . . ?
N3 Si3 Si2 150.46(8) . . ?
N3 Si3 Si1 147.38(8) . . ?
Si2 Si3 Si1 61.94(3) . . ?
N1 Si4 C13 111.60(13) . . ?
N1 Si4 C15 108.46(13) . . ?
C13 Si4 C15 107.32(17) . . ?
N1 Si4 C14 111.52(13) . . ?
C13 Si4 C14 108.43(17) . . ?
C15 Si4 C14 109.41(16) . . ?
N2 Si5 C29 107.94(14) . . ?
N2 Si5 C30 110.49(13) . . ?
C29 Si5 C30 109.38(17) . . ?
N2 Si5 C28 109.03(14) . . ?
C29 Si5 C28 111.73(17) . . ?
C30 Si5 C28 108.28(18) . . ?
N3 Si6 C45 108.45(15) . . ?
N3 Si6 C44 107.67(15) . . ?
C45 Si6 C44 111.9(2) . . ?
N3 Si6 C43 110.93(13) . . ?
C45 Si6 C43 108.61(19) . . ?
C44 Si6 C43 109.28(17) . . ?
C1 N1 Si1 122.44(17) . . ?
C1 N1 Si4 115.82(17) . . ?
Si1 N1 Si4 121.67(13) . . ?
C16 N2 Si2 115.80(17) . . ?
C16 N2 Si5 120.96(17) . . ?
Si2 N2 Si5 122.60(13) . . ?
C31 N3 Si3 115.53(17) . . ?
C31 N3 Si6 122.31(18) . . ?
Si3 N3 Si6 122.11(13) . . ?
C2 C1 C6 120.9(3) . . ?
C2 C1 N1 120.1(3) . . ?
C6 C1 N1 119.1(3) . . ?
C3 C2 C1 118.0(3) . . ?
C3 C2 C7 119.1(3) . . ?
C1 C2 C7 122.9(3) . . ?
C4 C3 C2 122.0(4) . . ?
C3 C4 C5 119.6(3) . . ?
C4 C5 C6 121.6(4) . . ?
C5 C6 C1 117.9(3) . . ?
C5 C6 C10 119.5(3) . . ?
C1 C6 C10 122.6(3) . . ?
C2 C7 C8 112.3(3) . . ?
C2 C7 C9 112.2(3) . . ?
C8 C7 C9 109.7(3) . . ?
C11 C10 C6 113.0(4) . . ?
C11 C10 C12 110.9(4) . . ?
C6 C10 C12 110.5(3) . . ?
C21 C16 C17 120.9(3) . . ?
C21 C16 N2 119.8(3) . . ?
C17 C16 N2 119.4(3) . . ?
C18 C17 C16 118.1(3) . . ?
C18 C17 C22 119.1(3) . . ?
C16 C17 C22 122.7(3) . . ?
C19 C18 C17 121.6(3) . . ?
C18 C19 C20 119.9(3) . . ?
C19 C20 C21 121.1(3) . . ?
C20 C21 C16 118.4(3) . . ?
C20 C21 C25 118.9(3) . . ?
C16 C21 C25 122.6(3) . . ?
C23 C22 C17 113.4(3) . . ?
C23 C22 C24 110.3(3) . . ?
C17 C22 C24 109.9(3) . . ?
C26 C25 C21 112.3(3) . . ?
C26 C25 C27 111.4(3) . . ?
C21 C25 C27 110.5(3) . . ?
C36 C31 C32 121.3(3) . . ?
C36 C31 N3 118.9(2) . . ?
C32 C31 N3 119.8(2) . . ?
C33 C32 C31 117.8(3) . . ?
C33 C32 C37 118.6(3) . . ?
C31 C32 C37 123.6(3) . . ?
C34 C33 C32 121.9(3) . . ?
C33 C34 C35 119.9(3) . . ?
C34 C35 C36 121.3(3) . . ?
C31 C36 C35 117.8(3) . . ?
C31 C36 C40 123.3(3) . . ?
C35 C36 C40 118.8(3) . . ?
C39 C37 C32 110.7(3) . . ?
C39 C37 C38 110.4(3) . . ?
C32 C37 C38 112.9(3) . . ?
C36 C40 C41 112.4(3) . . ?
C36 C40 C42 110.8(3) . . ?
C41 C40 C42 111.6(3) . . ?

loop_
_geom_bond_atom_site_label_1
_geom_bond_atom_site_label_2
_geom_bond_distance
_geom_bond_site_symmetry_2
_geom_bond_publ_flag
Br1 Si1 2.2580(8) . ?
Si1 N1 1.724(2) . ?
Si1 Si2 2.2780(10) . ?
Si1 Si3 2.2852(10) . ?
Si2 N2 1.713(2) . ?
Si2 Si3 2.1346(10) . ?
Si3 N3 1.709(2) . ?
Si4 N1 1.772(2) . ?
Si4 C13 1.853(3) . ?
Si4 C15 1.853(3) . ?
Si4 C14 1.859(3) . ?
Si5 N2 1.762(2) . ?
Si5 C29 1.845(3) . ?
Si5 C30 1.849(3) . ?
Si5 C28 1.859(3) . ?
Si6 N3 1.759(2) . ?
Si6 C45 1.840(4) . ?
Si6 C44 1.851(4) . ?
Si6 C43 1.854(3) . ?
N1 C1 1.455(3) . ?
N2 C16 1.455(4) . ?
N3 C31 1.452(3) . ?
C1 C2 1.396(4) . ?
C1 C6 1.401(4) . ?
C2 C3 1.393(4) . ?
C2 C7 1.509(5) . ?
C3 C4 1.352(6) . ?
C4 C5 1.372(6) . ?
C5 C6 1.390(5) . ?
C6 C10 1.513(5) . ?
C7 C8 1.523(5) . ?
C7 C9 1.526(5) . ?
C10 C11 1.509(6) . ?
C10 C12 1.528(6) . ?
C16 C21 1.400(4) . ?
C16 C17 1.405(4) . ?
C17 C18 1.385(4) . ?
C17 C22 1.515(4) . ?
C18 C19 1.372(5) . ?
C19 C20 1.375(5) . ?
C20 C21 1.390(4) . ?
C21 C25 1.523(4) . ?
C22 C23 1.503(5) . ?
C22 C24 1.524(5) . ?
C25 C26 1.523(5) . ?
C25 C27 1.526(4) . ?
C31 C36 1.401(4) . ?
C31 C32 1.401(4) . ?
C32 C33 1.390(4) . ?
C32 C37 1.511(4) . ?
C33 C34 1.367(5) . ?
C34 C35 1.367(5) . ?
C35 C36 1.402(4) . ?
C36 C40 1.504(4) . ?
C37 C39 1.499(5) . ?
C37 C38 1.515(5) . ?
C40 C41 1.516(5) . ?
C40 C42 1.525(5) . ?

loop_
_geom_torsion_atom_site_label_1
_geom_torsion_atom_site_label_2
_geom_torsion_atom_site_label_3
_geom_torsion_atom_site_label_4
_geom_torsion
_geom_torsion_site_symmetry_1
_geom_torsion_site_symmetry_2
_geom_torsion_site_symmetry_3
_geom_torsion_site_symmetry_4
_geom_torsion_publ_flag
Br1 Si1 N1 C1 2.6(2) . . . . ?
Si2 Si1 N1 C1 145.93(19) . . . . ?
Si3 Si1 N1 C1 -138.3(2) . . . . ?
Br1 Si1 N1 Si4 179.38(12) . . . . ?
Si2 Si1 N1 Si4 -37.3(2) . . . . ?
Si3 Si1 N1 Si4 38.5(2) . . . . ?
C13 Si4 N1 C1 110.7(2) . . . . ?
C15 Si4 N1 C1 -7.4(3) . . . . ?
C14 Si4 N1 C1 -127.9(2) . . . . ?
C13 Si4 N1 Si1 -66.3(2) . . . . ?
C15 Si4 N1 Si1 175.67(17) . . . . ?
C14 Si4 N1 Si1 55.1(2) . . . . ?
Si3 Si2 N2 C16 133.35(19) . . . . ?
Si1 Si2 N2 C16 -35.2(3) . . . . ?
Si3 Si2 N2 Si5 -37.6(3) . . . . ?
Si1 Si2 N2 Si5 153.93(10) . . . . ?
C29 Si5 N2 C16 0.7(3) . . . . ?
C30 Si5 N2 C16 -118.9(2) . . . . ?
C28 Si5 N2 C16 122.2(2) . . . . ?
C29 Si5 N2 Si2 171.11(18) . . . . ?
C30 Si5 N2 Si2 51.6(2) . . . . ?
C28 Si5 N2 Si2 -67.3(2) . . . . ?
Si2 Si3 N3 C31 8.6(3) . . . . ?
Si1 Si3 N3 C31 -162.30(15) . . . . ?
Si2 Si3 N3 Si6 -173.96(9) . . . . ?
Si1 Si3 N3 Si6 15.2(3) . . . . ?
C45 Si6 N3 C31 -9.2(3) . . . . ?
C44 Si6 N3 C31 -130.5(2) . . . . ?
C43 Si6 N3 C31 110.0(2) . . . . ?
C45 Si6 N3 Si3 173.5(2) . . . . ?
C44 Si6 N3 Si3 52.2(2) . . . . ?
C43 Si6 N3 Si3 -67.3(2) . . . . ?
Si1 N1 C1 C2 84.6(3) . . . . ?
Si4 N1 C1 C2 -92.3(3) . . . . ?
Si1 N1 C1 C6 -95.7(3) . . . . ?
Si4 N1 C1 C6 87.3(3) . . . . ?
C6 C1 C2 C3 0.3(4) . . . . ?
N1 C1 C2 C3 180.0(3) . . . . ?
C6 C1 C2 C7 -179.2(3) . . . . ?
N1 C1 C2 C7 0.4(4) . . . . ?
C1 C2 C3 C4 -0.9(5) . . . . ?
C7 C2 C3 C4 178.6(3) . . . . ?
C2 C3 C4 C5 0.6(5) . . . . ?
C3 C4 C5 C6 0.5(6) . . . . ?
C4 C5 C6 C1 -1.1(5) . . . . ?
C4 C5 C6 C10 177.1(3) . . . . ?
C2 C1 C6 C5 0.7(4) . . . . ?
N1 C1 C6 C5 -179.0(3) . . . . ?
C2 C1 C6 C10 -177.4(3) . . . . ?
N1 C1 C6 C10 2.9(4) . . . . ?
C3 C2 C7 C8 -63.6(4) . . . . ?
C1 C2 C7 C8 115.9(3) . . . . ?
C3 C2 C7 C9 60.5(4) . . . . ?
C1 C2 C7 C9 -120.0(3) . . . . ?
C5 C6 C10 C11 54.2(5) . . . . ?
C1 C6 C10 C11 -127.7(4) . . . . ?
C5 C6 C10 C12 -70.7(4) . . . . ?
C1 C6 C10 C12 107.4(4) . . . . ?
Si2 N2 C16 C21 -74.3(3) . . . . ?
Si5 N2 C16 C21 96.8(3) . . . . ?
Si2 N2 C16 C17 105.6(3) . . . . ?
Si5 N2 C16 C17 -83.3(3) . . . . ?
C21 C16 C17 C18 0.3(4) . . . . ?
N2 C16 C17 C18 -179.6(3) . . . . ?
C21 C16 C17 C22 178.5(3) . . . . ?
N2 C16 C17 C22 -1.3(4) . . . . ?
C16 C17 C18 C19 -0.2(5) . . . . ?
C22 C17 C18 C19 -178.5(3) . . . . ?
C17 C18 C19 C20 0.0(6) . . . . ?
C18 C19 C20 C21 0.0(5) . . . . ?
C19 C20 C21 C16 0.2(5) . . . . ?
C19 C20 C21 C25 -179.7(3) . . . . ?
C17 C16 C21 C20 -0.3(4) . . . . ?
N2 C16 C21 C20 179.6(3) . . . . ?
C17 C16 C21 C25 179.5(3) . . . . ?
N2 C16 C21 C25 -0.6(4) . . . . ?
C18 C17 C22 C23 -54.7(4) . . . . ?
C16 C17 C22 C23 127.0(3) . . . . ?
C18 C17 C22 C24 69.2(4) . . . . ?
C16 C17 C22 C24 -109.0(3) . . . . ?
C20 C21 C25 C26 -56.3(4) . . . . ?
C16 C21 C25 C26 123.9(3) . . . . ?
C20 C21 C25 C27 68.7(4) . . . . ?
C16 C21 C25 C27 -111.1(3) . . . . ?
Si3 N3 C31 C36 83.1(3) . . . . ?
Si6 N3 C31 C36 -94.3(3) . . . . ?
Si3 N3 C31 C32 -97.1(3) . . . . ?
Si6 N3 C31 C32 85.4(3) . . . . ?
C36 C31 C32 C33 -1.0(4) . . . . ?
N3 C31 C32 C33 179.3(3) . . . . ?
C36 C31 C32 C37 -179.1(3) . . . . ?
N3 C31 C32 C37 1.2(4) . . . . ?
C31 C32 C33 C34 -0.3(5) . . . . ?
C37 C32 C33 C34 177.9(3) . . . . ?
C32 C33 C34 C35 0.8(5) . . . . ?
C33 C34 C35 C36 0.0(5) . . . . ?
C32 C31 C36 C35 1.7(4) . . . . ?
N3 C31 C36 C35 -178.6(3) . . . . ?
C32 C31 C36 C40 -176.2(3) . . . . ?
N3 C31 C36 C40 3.5(4) . . . . ?
C34 C35 C36 C31 -1.2(5) . . . . ?
C34 C35 C36 C40 176.8(3) . . . . ?
C33 C32 C37 C39 -72.6(4) . . . . ?
C31 C32 C37 C39 105.6(3) . . . . ?
C33 C32 C37 C38 51.7(4) . . . . ?
C31 C32 C37 C38 -130.1(3) . . . . ?
C31 C36 C40 C41 -121.0(3) . . . . ?
C35 C36 C40 C41 61.2(4) . . . . ?
C31 C36 C40 C42 113.4(3) . . . . ?
C35 C36 C40 C42 -64.5(4) . . . . ?
